data_7152951
loop_
_publ_author_name
'Ramanathan, Mani'
'Tan, Chun-Jui'
'Chang, Wen-Jung'
'Tsai, Hui-Hsu Gavin'
'Hou, Duen-Ren'

_publ_section_title
;
 Synthesis of the decalin core of codinaeopsin via an intramolecular
 Diels-Alder reaction.
;
_journal_issue 23
_journal_name_full 'Organic &amp; biomolecular chemistry'
_journal_page_first 3846
_journal_page_last 3854
_journal_paper_doi 10.1039/c3ob40480c
_journal_volume 11
_journal_year 2013
_chemical_formula_sum 'C22 H30 N4 O4'
_chemical_formula_weight 414.50
_chemical_name_systematic
;
?
;
_space_group_crystal_system monoclinic
_space_group_IT_number 14
_space_group_name_Hall '-P 2ybc'
_space_group_name_H-M_alt 'P 1 21/c 1'
_symmetry_space_group_name_Hall '-P 2ybc'
_symmetry_space_group_name_H-M 'P 1 21/c 1'
_atom_sites_solution_hydrogens geom
_atom_sites_solution_primary direct
_atom_sites_solution_secondary difmap
_audit_creation_method SHELXL-97
_cell_angle_alpha 90.00
_cell_angle_beta 117.2680(10)
_cell_angle_gamma 90.00
_cell_formula_units_Z 4
_cell_length_a 14.0891(6)
_cell_length_b 12.3368(5)
_cell_length_c 14.0775(6)
_cell_measurement_reflns_used 9875
_cell_measurement_temperature 296(2)
_cell_measurement_theta_max 25.87
_cell_measurement_theta_min 2.32
_cell_volume 2174.96(16)
_computing_cell_refinement 'SAINT V7.68A (Bruker AXS, 2009)'
_computing_data_collection 'Bruker APEX2'
_computing_data_reduction 'SAINT V7.68A (Bruker AXS, 2009)'
_computing_molecular_graphics 'Bruker SHELXTL'
_computing_publication_material 'Bruker SHELXTL'
_computing_structure_refinement 'SHELXL-97 (Sheldrick, 2008)'
_computing_structure_solution 'SHELXS-97 (Sheldrick, 2008)'
_diffrn_ambient_temperature 296(2)
_diffrn_measured_fraction_theta_full 0.984
_diffrn_measured_fraction_theta_max 0.984
_diffrn_measurement_device_type 'Bruker APEX-II CCD'
_diffrn_measurement_method '\f and \w scans'
_diffrn_radiation_monochromator graphite
_diffrn_radiation_source 'fine-focus sealed tube'
_diffrn_radiation_type MoK\a
_diffrn_radiation_wavelength 0.71073
_diffrn_reflns_av_R_equivalents 0.0299
_diffrn_reflns_av_sigmaI/netI 0.0276
_diffrn_reflns_limit_h_max 18
_diffrn_reflns_limit_h_min -18
_diffrn_reflns_limit_k_max 16
_diffrn_reflns_limit_k_min -16
_diffrn_reflns_limit_l_max 18
_diffrn_reflns_limit_l_min -16
_diffrn_reflns_number 29092
_diffrn_reflns_theta_full 28.46
_diffrn_reflns_theta_max 28.46
_diffrn_reflns_theta_min 1.63
_exptl_absorpt_coefficient_mu 0.088
_exptl_absorpt_correction_T_max 0.9912
_exptl_absorpt_correction_T_min 0.9843
_exptl_absorpt_correction_type multi-scan
_exptl_absorpt_process_details 'SADABS V2008/1 (Bruker AXS)'
_exptl_crystal_colour Pale-Orange
_exptl_crystal_density_diffrn 1.266
_exptl_crystal_density_method 'not measured'
_exptl_crystal_description Columnar
_exptl_crystal_F_000 888
_exptl_crystal_size_max 0.18
_exptl_crystal_size_mid 0.12
_exptl_crystal_size_min 0.10
_refine_diff_density_max 0.170
_refine_diff_density_min -0.149
_refine_diff_density_rms 0.028
_refine_ls_extinction_method none
_refine_ls_goodness_of_fit_ref 1.026
_refine_ls_hydrogen_treatment constr
_refine_ls_matrix_type full
_refine_ls_number_parameters 276
_refine_ls_number_reflns 5405
_refine_ls_number_restraints 0
_refine_ls_restrained_S_all 1.026
_refine_ls_R_factor_all 0.0978
_refine_ls_R_factor_gt 0.0482
_refine_ls_shift/su_max 0.000
_refine_ls_shift/su_mean 0.000
_refine_ls_structure_factor_coef Fsqd
_refine_ls_weighting_details 'calc w=1/[\s^2^(Fo^2^)+(0.0573P)^2^+0.3104P] where P=(Fo^2^+2Fc^2^)/3'
_refine_ls_weighting_scheme calc
_refine_ls_wR_factor_gt 0.1188
_refine_ls_wR_factor_ref 0.1413
_reflns_number_gt 3025
_reflns_number_total 5405
_reflns_threshold_expression >2sigma(I)
_cod_data_source_file c3ob40480c.txt
_cod_data_source_block 12ma23_0ma
_cod_database_code 7152951

loop_
_symmetry_equiv_pos_as_xyz
'x, y, z'
'-x, y+1/2, -z+1/2'
'-x, -y, -z'
'x, -y-1/2, z-1/2'

loop_
_atom_site_label
_atom_site_type_symbol
_atom_site_fract_x
_atom_site_fract_y
_atom_site_fract_z
_atom_site_U_iso_or_equiv
_atom_site_adp_type
_atom_site_occupancy
_atom_site_symmetry_multiplicity
_atom_site_calc_flag
_atom_site_refinement_flags
O1 O 0.87918(17) 0.11652(14) 0.36174(14) 0.1186(6) Uani 1 1 d .
O2 O 0.78445(14) 0.22302(14) 0.40498(14) 0.1075(5) Uani 1 1 d .
O3 O 1.03565(15) 0.23935(13) 0.15139(17) 0.1186(6) Uani 1 1 d .
O4 O 1.01665(12) 0.40050(13) 0.09068(13) 0.0950(5) Uani 1 1 d .
N1 N 0.87194(11) 0.52866(12) 0.09854(11) 0.0667(4) Uani 1 1 d .
H1 H 0.9185 0.5254 0.0751 0.080 Uiso 1 1 calc R
N2 N 0.80109(11) 0.61495(12) 0.07103(11) 0.0616(4) Uani 1 1 d .
N3 N 0.83542(14) 0.20344(15) 0.35665(13) 0.0788(5) Uani 1 1 d .
N4 N 0.99636(12) 0.32909(15) 0.13919(13) 0.0730(4) Uani 1 1 d .
C1 C 0.42747(19) 0.8748(2) -0.47113(16) 0.0989(7) Uani 1 1 d .
H1A H 0.4815 0.9031 -0.4878 0.148 Uiso 1 1 calc R
H1B H 0.3777 0.9312 -0.4784 0.148 Uiso 1 1 calc R
H1C H 0.3905 0.8166 -0.5192 0.148 Uiso 1 1 calc R
C2 C 0.47920(14) 0.83274(16) -0.35689(14) 0.0731(5) Uani 1 1 d .
H2 H 0.4230 0.7992 -0.3442 0.088 Uiso 1 1 calc R
C3 C 0.52738(14) 0.92394(15) -0.27659(14) 0.0668(5) Uani 1 1 d .
H3A H 0.4717 0.9754 -0.2862 0.080 Uiso 1 1 calc R
H3B H 0.5801 0.9615 -0.2907 0.080 Uiso 1 1 calc R
C4 C 0.58064(13) 0.88439(13) -0.16018(13) 0.0578(4) Uani 1 1 d .
C5 C 0.66860(12) 0.80087(12) -0.14587(12) 0.0513(4) Uani 1 1 d .
H5 H 0.7168 0.8381 -0.1678 0.062 Uiso 1 1 calc R
C6 C 0.73472(13) 0.77916(13) -0.02471(13) 0.0572(4) Uani 1 1 d .
H6 H 0.6832 0.7660 0.0027 0.069 Uiso 1 1 calc R
C7 C 0.80817(13) 0.68432(15) 0.00817(13) 0.0630(4) Uani 1 1 d .
H7 H 0.8584 0.6761 -0.0170 0.076 Uiso 1 1 calc R
C8 C 0.86673(12) 0.45038(13) 0.16228(12) 0.0545(4) Uani 1 1 d .
C9 C 0.80014(13) 0.46290(14) 0.21254(13) 0.0614(4) Uani 1 1 d .
H9 H 0.7618 0.5269 0.2021 0.074 Uiso 1 1 calc R
C10 C 0.79054(13) 0.38487(15) 0.27507(13) 0.0637(4) Uani 1 1 d .
H10 H 0.7470 0.3959 0.3077 0.076 Uiso 1 1 calc R
C11 C 0.84610(13) 0.28821(14) 0.29025(13) 0.0590(4) Uani 1 1 d .
C12 C 0.79624(14) 0.88300(15) 0.03092(13) 0.0667(5) Uani 1 1 d .
H12 H 0.8219 0.8727 0.1078 0.080 Uiso 1 1 calc R
C13 C 0.72306(17) 0.98000(15) -0.00116(15) 0.0718(5) Uani 1 1 d .
C14 C 0.7636(2) 1.07819(19) 0.06961(18) 0.1050(8) Uani 1 1 d .
H14A H 0.7089 1.1327 0.0459 0.158 Uiso 1 1 calc R
H14B H 0.8255 1.1062 0.0661 0.158 Uiso 1 1 calc R
H14C H 0.7822 1.0583 0.1420 0.158 Uiso 1 1 calc R
C15 C 0.62937(16) 0.97828(15) -0.08669(15) 0.0713(5) Uani 1 1 d .
H15 H 0.5896 1.0419 -0.1030 0.086 Uiso 1 1 calc R
C16 C 0.49358(14) 0.83670(18) -0.13408(16) 0.0780(5) Uani 1 1 d .
H16A H 0.5256 0.8138 -0.0608 0.117 Uiso 1 1 calc R
H16B H 0.4605 0.7757 -0.1797 0.117 Uiso 1 1 calc R
H16C H 0.4406 0.8911 -0.1456 0.117 Uiso 1 1 calc R
C17 C 0.62166(13) 0.70488(13) -0.22292(13) 0.0586(4) Uani 1 1 d .
H17 H 0.5701 0.6675 -0.2057 0.070 Uiso 1 1 calc R
C18 C 0.56270(15) 0.74770(15) -0.33712(14) 0.0698(5) Uani 1 1 d .
H18A H 0.6150 0.7776 -0.3568 0.084 Uiso 1 1 calc R
H18B H 0.5287 0.6870 -0.3843 0.084 Uiso 1 1 calc R
C19 C 0.70302(17) 0.62203(17) -0.22101(17) 0.0847(6) Uani 1 1 d .
H19A H 0.6697 0.5748 -0.2817 0.127 Uiso 1 1 calc R
H19B H 0.7289 0.5801 -0.1565 0.127 Uiso 1 1 calc R
H19C H 0.7617 0.6591 -0.2237 0.127 Uiso 1 1 calc R
C20 C 0.89462(14) 0.90526(18) 0.01449(16) 0.0821(6) Uani 1 1 d .
H20A H 0.8728 0.9167 -0.0601 0.123 Uiso 1 1 calc R
H20B H 0.9422 0.8443 0.0393 0.123 Uiso 1 1 calc R
H20C H 0.9306 0.9688 0.0540 0.123 Uiso 1 1 calc R
C21 C 0.92406(12) 0.35198(14) 0.18322(12) 0.0561(4) Uani 1 1 d .
C22 C 0.91291(13) 0.27190(14) 0.24581(13) 0.0606(4) Uani 1 1 d .
H22 H 0.9507 0.2073 0.2576 0.073 Uiso 1 1 calc R

loop_
_atom_site_aniso_label
_atom_site_aniso_U_11
_atom_site_aniso_U_22
_atom_site_aniso_U_33
_atom_site_aniso_U_23
_atom_site_aniso_U_13
_atom_site_aniso_U_12
O1 0.1609(17) 0.0824(11) 0.1255(14) 0.0303(10) 0.0768(13) 0.0259(11)
O2 0.1052(12) 0.1204(13) 0.1209(13) 0.0325(10) 0.0726(11) 0.0103(10)
O3 0.1271(14) 0.0850(10) 0.1870(18) -0.0001(11) 0.1092(14) 0.0319(10)
O4 0.0874(10) 0.1076(12) 0.1175(12) 0.0162(10) 0.0707(9) 0.0260(9)
N1 0.0598(8) 0.0786(10) 0.0710(9) 0.0118(8) 0.0381(7) 0.0188(8)
N2 0.0570(8) 0.0697(9) 0.0622(8) 0.0076(7) 0.0309(7) 0.0141(7)
N3 0.0754(11) 0.0832(12) 0.0699(10) 0.0076(9) 0.0266(9) -0.0001(9)
N4 0.0575(9) 0.0771(11) 0.0869(11) -0.0114(9) 0.0353(8) 0.0130(8)
C1 0.0957(15) 0.1061(17) 0.0700(13) 0.0097(12) 0.0166(11) 0.0046(14)
C2 0.0619(11) 0.0809(13) 0.0673(11) 0.0068(9) 0.0217(9) -0.0031(10)
C3 0.0590(10) 0.0661(11) 0.0736(11) 0.0091(9) 0.0288(9) 0.0087(9)
C4 0.0520(9) 0.0614(10) 0.0650(10) 0.0006(8) 0.0310(8) 0.0039(8)
C5 0.0472(8) 0.0566(9) 0.0557(9) 0.0026(7) 0.0283(7) -0.0010(7)
C6 0.0534(9) 0.0668(10) 0.0595(9) 0.0065(8) 0.0329(8) 0.0047(8)
C7 0.0551(9) 0.0802(12) 0.0607(10) 0.0078(9) 0.0325(8) 0.0081(9)
C8 0.0453(8) 0.0656(10) 0.0484(8) -0.0026(7) 0.0178(7) 0.0079(8)
C9 0.0591(10) 0.0700(11) 0.0576(9) 0.0032(8) 0.0289(8) 0.0177(9)
C10 0.0549(10) 0.0787(12) 0.0581(10) 0.0023(9) 0.0263(8) 0.0091(9)
C11 0.0516(9) 0.0639(10) 0.0526(9) -0.0019(8) 0.0163(7) -0.0015(8)
C12 0.0651(11) 0.0820(12) 0.0512(9) -0.0023(8) 0.0250(8) -0.0068(10)
C13 0.0856(13) 0.0680(11) 0.0686(11) -0.0102(9) 0.0412(11) -0.0074(10)
C14 0.134(2) 0.0877(15) 0.0942(16) -0.0273(13) 0.0533(15) -0.0193(15)
C15 0.0786(13) 0.0628(11) 0.0778(12) -0.0035(9) 0.0403(11) 0.0104(10)
C16 0.0613(11) 0.0989(14) 0.0874(13) 0.0107(11) 0.0458(10) 0.0117(10)
C17 0.0557(9) 0.0560(9) 0.0674(10) -0.0009(8) 0.0311(8) -0.0041(8)
C18 0.0724(12) 0.0692(11) 0.0635(11) -0.0055(9) 0.0274(9) -0.0105(10)
C19 0.0845(14) 0.0808(13) 0.0888(14) -0.0176(11) 0.0397(11) 0.0102(11)
C20 0.0586(11) 0.1005(15) 0.0766(12) 0.0016(11) 0.0218(9) -0.0121(10)
C21 0.0452(8) 0.0648(10) 0.0538(9) -0.0111(8) 0.0189(7) 0.0035(8)
C22 0.0502(9) 0.0600(10) 0.0589(10) -0.0094(8) 0.0140(8) 0.0058(8)

loop_
_atom_type_symbol
_atom_type_description
_atom_type_scat_dispersion_real
_atom_type_scat_dispersion_imag
_atom_type_scat_source
C C 0.0033 0.0016 'International Tables Vol C Tables 4.2.6.8 and 6.1.1.4'
H H 0.0000 0.0000 'International Tables Vol C Tables 4.2.6.8 and 6.1.1.4'
N N 0.0061 0.0033 'International Tables Vol C Tables 4.2.6.8 and 6.1.1.4'
O O 0.0106 0.0060 'International Tables Vol C Tables 4.2.6.8 and 6.1.1.4'

loop_
_geom_angle_atom_site_label_1
_geom_angle_atom_site_label_2
_geom_angle_atom_site_label_3
_geom_angle
C8 N1 N2 119.06(14)
C8 N1 H1 120.5
N2 N1 H1 120.5
C7 N2 N1 115.86(14)
O2 N3 O1 123.47(19)
O2 N3 C11 118.48(18)
O1 N3 C11 118.04(19)
O3 N4 O4 121.77(17)
O3 N4 C21 118.93(19)
O4 N4 C21 119.31(16)
C2 C1 H1A 109.5
C2 C1 H1B 109.5
H1A C1 H1B 109.5
C2 C1 H1C 109.5
H1A C1 H1C 109.5
H1B C1 H1C 109.5
C18 C2 C3 109.54(14)
C18 C2 C1 112.89(18)
C3 C2 C1 111.65(17)
C18 C2 H2 107.5
C3 C2 H2 107.5
C1 C2 H2 107.5
C2 C3 C4 113.11(15)
C2 C3 H3A 109.0
C4 C3 H3A 109.0
C2 C3 H3B 109.0
C4 C3 H3B 109.0
H3A C3 H3B 107.8
C15 C4 C3 109.71(15)
C15 C4 C16 107.03(14)
C3 C4 C16 108.71(14)
C15 C4 C5 109.78(13)
C3 C4 C5 108.67(13)
C16 C4 C5 112.90(14)
C17 C5 C6 119.48(13)
C17 C5 C4 111.12(12)
C6 C5 C4 107.44(13)
C17 C5 H5 106.0
C6 C5 H5 106.0
C4 C5 H5 106.0
C7 C6 C12 110.22(14)
C7 C6 C5 117.43(14)
C12 C6 C5 109.28(13)
C7 C6 H6 106.4
C12 C6 H6 106.4
C5 C6 H6 106.4
N2 C7 C6 118.81(15)
N2 C7 H7 120.6
C6 C7 H7 120.6
N1 C8 C21 123.80(15)
N1 C8 C9 120.39(15)
C21 C8 C9 115.80(15)
C10 C9 C8 122.22(16)
C10 C9 H9 118.9
C8 C9 H9 118.9
C9 C10 C11 119.62(16)
C9 C10 H10 120.2
C11 C10 H10 120.2
C22 C11 C10 121.03(16)
C22 C11 N3 119.01(17)
C10 C11 N3 119.94(17)
C13 C12 C20 110.77(16)
C13 C12 C6 111.02(14)
C20 C12 C6 114.14(15)
C13 C12 H12 106.8
C20 C12 H12 106.8
C6 C12 H12 106.8
C15 C13 C14 122.4(2)
C15 C13 C12 121.49(16)
C14 C13 C12 116.15(18)
C13 C14 H14A 109.5
C13 C14 H14B 109.5
H14A C14 H14B 109.5
C13 C14 H14C 109.5
H14A C14 H14C 109.5
H14B C14 H14C 109.5
C13 C15 C4 126.53(17)
C13 C15 H15 116.7
C4 C15 H15 116.7
C4 C16 H16A 109.5
C4 C16 H16B 109.5
H16A C16 H16B 109.5
C4 C16 H16C 109.5
H16A C16 H16C 109.5
H16B C16 H16C 109.5
C18 C17 C19 106.98(15)
C18 C17 C5 109.11(13)
C19 C17 C5 115.27(14)
C18 C17 H17 108.4
C19 C17 H17 108.4
C5 C17 H17 108.4
C2 C18 C17 116.00(15)
C2 C18 H18A 108.3
C17 C18 H18A 108.3
C2 C18 H18B 108.3
C17 C18 H18B 108.3
H18A C18 H18B 107.4
C17 C19 H19A 109.5
C17 C19 H19B 109.5
H19A C19 H19B 109.5
C17 C19 H19C 109.5
H19A C19 H19C 109.5
H19B C19 H19C 109.5
C12 C20 H20A 109.5
C12 C20 H20B 109.5
H20A C20 H20B 109.5
C12 C20 H20C 109.5
H20A C20 H20C 109.5
H20B C20 H20C 109.5
C22 C21 C8 121.81(15)
C22 C21 N4 116.34(16)
C8 C21 N4 121.85(16)
C11 C22 C21 119.48(16)
C11 C22 H22 120.3
C21 C22 H22 120.3

loop_
_geom_bond_atom_site_label_1
_geom_bond_atom_site_label_2
_geom_bond_distance
O1 N3 1.223(2)
O2 N3 1.218(2)
O3 N4 1.214(2)
O4 N4 1.226(2)
N1 C8 1.343(2)
N1 N2 1.3877(19)
N1 H1 0.8600
N2 C7 1.267(2)
N3 C11 1.456(2)
N4 C21 1.442(2)
C1 C2 1.521(3)
C1 H1A 0.9600
C1 H1B 0.9600
C1 H1C 0.9600
C2 C18 1.504(3)
C2 C3 1.517(3)
C2 H2 0.9800
C3 C4 1.536(2)
C3 H3A 0.9700
C3 H3B 0.9700
C4 C15 1.494(2)
C4 C16 1.549(2)
C4 C5 1.552(2)
C5 C17 1.536(2)
C5 C6 1.547(2)
C5 H5 0.9800
C6 C7 1.488(2)
C6 C12 1.544(2)
C6 H6 0.9800
C7 H7 0.9300
C8 C21 1.412(2)
C8 C9 1.419(2)
C9 C10 1.352(2)
C9 H9 0.9300
C10 C11 1.388(2)
C10 H10 0.9300
C11 C22 1.363(2)
C12 C13 1.508(3)
C12 C20 1.531(3)
C12 H12 0.9800
C13 C15 1.318(3)
C13 C14 1.505(3)
C14 H14A 0.9600
C14 H14B 0.9600
C14 H14C 0.9600
C15 H15 0.9300
C16 H16A 0.9600
C16 H16B 0.9600
C16 H16C 0.9600
C17 C18 1.527(2)
C17 C19 1.527(2)
C17 H17 0.9800
C18 H18A 0.9700
C18 H18B 0.9700
C19 H19A 0.9600
C19 H19B 0.9600
C19 H19C 0.9600
C20 H20A 0.9600
C20 H20B 0.9600
C20 H20C 0.9600
C21 C22 1.380(2)
C22 H22 0.9300
